data_1550597
loop_
_publ_author_name
'Fu, Chunyan'
'Lizhao, Junhong'
'Luo, Zhenghui'
'Wang, Tao'
'Grapperhaus, Craig A.'
'Ding, Xueqin'
'Kang, Y. James'

_publ_section_title
;
 Active uptake of hydrophilic copper complex Cu(ii)-TETA in primary
 cultures of neonatal rat cardiomyocytes.
;
_journal_issue 3
_journal_name_full 'Metallomics : integrated biometal science'
_journal_page_first 565
_journal_page_last 575
_journal_paper_doi 10.1039/c8mt00277k
_journal_volume 11
_journal_year 2019
_chemical_formula_moiety 'C6 H18 Cl Cu N4, Cl, H2 O'
_chemical_formula_sum 'C6 H20 Cl2 Cu N4 O'
_chemical_formula_weight 298.70
_space_group_crystal_system orthorhombic
_space_group_IT_number 19
_space_group_name_Hall 'P 2ac 2ab'
_space_group_name_H-M_alt 'P 21 21 21'
_symmetry_space_group_name_Hall 'P 2ac 2ab'
_symmetry_space_group_name_H-M 'P 21 21 21'
_atom_sites_solution_hydrogens mixed
_atom_sites_solution_primary iterative
_audit_block_doi 10.5517/ccdc.csd.cc1njx03
_audit_creation_date 2015-01-21
_audit_creation_method
;
Olex2 1.2
(compiled 2013.11.15 svn.r2834 for OlexSys, GUI svn.r4720)
;
_audit_update_record
;
2017-03-02 deposited with the CCDC.    2019-02-14 downloaded from the CCDC.
;
_cell_angle_alpha 90
_cell_angle_beta 90
_cell_angle_gamma 90
_cell_formula_units_Z 4
_cell_length_a 7.0684(2)
_cell_length_b 10.5124(4)
_cell_length_c 16.5540(5)
_cell_measurement_reflns_used 1634
_cell_measurement_temperature 143.00(10)
_cell_measurement_theta_max 28.1190
_cell_measurement_theta_min 3.6670
_cell_volume 1230.06(7)
_computing_cell_refinement
;
CrysAlisPro, Agilent Technologies,
Version 1.171.37.35 (release 13-08-2014 CrysAlis171 .NET)
(compiled Aug 13 2014,18:06:01)
;
_computing_data_collection
;
CrysAlisPro, Agilent Technologies,
Version 1.171.37.35 (release 13-08-2014 CrysAlis171 .NET)
(compiled Aug 13 2014,18:06:01)
;
_computing_data_reduction
;
CrysAlisPro, Agilent Technologies,
Version 1.171.37.35 (release 13-08-2014 CrysAlis171 .NET)
(compiled Aug 13 2014,18:06:01)
;
_computing_molecular_graphics 'Olex2 (Dolomanov et al., 2009)'
_computing_publication_material 'Olex2 (Dolomanov et al., 2009)'
_computing_structure_refinement 'ShelXL (Sheldrick, 2008)'
_computing_structure_solution
;
Superflip (Palatinus & Chapuis, 2007;Palatinus & van der Lee, 2008;
Palatinus et al., 2012)
;
_diffrn_ambient_environment N~2~
_diffrn_ambient_temperature 143.00(10)
_diffrn_detector 'CCD plate'
_diffrn_detector_area_resol_mean 16.0874
_diffrn_detector_type Eos
_diffrn_measured_fraction_theta_full 0.998
_diffrn_measured_fraction_theta_max 0.999
_diffrn_measurement_device 'four-circle diffractometer'
_diffrn_measurement_device_type 'Xcalibur, Eos'
_diffrn_measurement_method '\w scans'
_diffrn_orient_matrix_UB_11 0.0094138000
_diffrn_orient_matrix_UB_12 -0.0372730000
_diffrn_orient_matrix_UB_13 0.0355193000
_diffrn_orient_matrix_UB_21 -0.0203950000
_diffrn_orient_matrix_UB_22 -0.0556605000
_diffrn_orient_matrix_UB_23 -0.0225448000
_diffrn_orient_matrix_UB_31 0.0978181000
_diffrn_orient_matrix_UB_32 -0.0080320000
_diffrn_orient_matrix_UB_33 -0.0081084000
_diffrn_radiation_monochromator graphite
_diffrn_radiation_probe x-ray
_diffrn_radiation_type MoK\a
_diffrn_radiation_wavelength 0.71073
_diffrn_reflns_av_R_equivalents 0.0266
_diffrn_reflns_av_unetI/netI 0.0500
_diffrn_reflns_Laue_measured_fraction_full 0.998
_diffrn_reflns_Laue_measured_fraction_max 0.999
_diffrn_reflns_limit_h_max 6
_diffrn_reflns_limit_h_min -8
_diffrn_reflns_limit_k_max 8
_diffrn_reflns_limit_k_min -13
_diffrn_reflns_limit_l_max 20
_diffrn_reflns_limit_l_min -13
_diffrn_reflns_number 3978
_diffrn_reflns_point_group_measured_fraction_full 0.862
_diffrn_reflns_point_group_measured_fraction_max 0.852
_diffrn_reflns_theta_full 25.242
_diffrn_reflns_theta_max 26.369
_diffrn_reflns_theta_min 3.132
_diffrn_source 'Enhance (Mo) X-ray Source'
_exptl_absorpt_coefficient_mu 2.188
_exptl_absorpt_correction_T_max 1.00000
_exptl_absorpt_correction_T_min 0.91500
_exptl_absorpt_correction_type multi-scan
_exptl_absorpt_process_details
;
CrysAlisPro, Agilent Technologies,
Version 1.171.37.35 (release 13-08-2014 CrysAlis171 .NET)
(compiled Aug 13 2014,18:06:01)
Empirical absorption correction using spherical harmonics,
 implemented in SCALE3 ABSPACK scaling algorithm.
;
_exptl_crystal_density_diffrn 1.613
_exptl_crystal_F_000 620
_exptl_crystal_size_max 0.3
_exptl_crystal_size_mid 0.2
_exptl_crystal_size_min 0.2
_refine_diff_density_max 0.423
_refine_diff_density_min -0.354
_refine_diff_density_rms 0.081
_refine_ls_abs_structure_details
;
 Flack x determined using 583 quotients [(I+)-(I-)]/[(I+)+(I-)]
 (Parsons and Flack (2004), Acta Cryst. A60, s61).
;
_refine_ls_abs_structure_Flack 0.007(13)
_refine_ls_extinction_method none
_refine_ls_goodness_of_fit_ref 1.039
_refine_ls_hydrogen_treatment mixed
_refine_ls_matrix_type full
_refine_ls_number_parameters 135
_refine_ls_number_reflns 2139
_refine_ls_number_restraints 0
_refine_ls_restrained_S_all 1.039
_refine_ls_R_factor_all 0.0364
_refine_ls_R_factor_gt 0.0314
_refine_ls_shift/su_max 0.001
_refine_ls_shift/su_mean 0.000
_refine_ls_structure_factor_coef Fsqd
_refine_ls_weighting_details
;
 w=1/[\s^2^(Fo^2^)+(0.0290P)^2^]
 where P=(Fo^2^+2Fc^2^)/3
;
_refine_ls_weighting_scheme calc
_refine_ls_wR_factor_gt 0.0651
_refine_ls_wR_factor_ref 0.0679
_reflns_Friedel_coverage 0.457
_reflns_Friedel_fraction_full 0.669
_reflns_Friedel_fraction_max 0.644
_reflns_number_gt 1964
_reflns_number_total 2139
_reflns_threshold_expression 'I > 2\s(I)'
_cod_data_source_file c8mt00277k2.cif
_cod_data_source_block 150116_s2_lzh_m
_cod_depositor_comments 'Adding full bibliography for 1550597.cif.'
_cod_original_cell_volume 1230.05(7)
_cod_database_code 1550597
_shelxl_version_number 2013-2
_chemical_oxdiff_formula cu1c10n4h20
_shelx_space_group_comment
;
The symmetry employed for this shelxl refinement is uniquely defined
by the following loop, which should always be used as a source of
symmetry information in preference to the above space-group names.
They are only intended as comments.
;
_shelx_estimated_absorpt_t_max 0.669
_shelx_estimated_absorpt_t_min 0.560
_reflns_odcompleteness_completeness 99.66
_reflns_odcompleteness_iscentric 1
_reflns_odcompleteness_theta 26.32
_olex2_refinement_description
;
1. Fixed Uiso
 At 1.2 times of:
  All C(H,H) groups, All N(H) groups, All N(H,H) groups
2.a Ternary CH refined with riding coordinates:
 N2(H2), N3(H3)
2.b Secondary CH2 refined with riding coordinates:
 C1(H1A,H1B), C2(H2A,H2B), C3(H3A,H3B), C4(H4A,H4B), C5(H5A,H5B), C6(H6A,H6B),
 N1(H1C,H1D), N4(H4C,H4D)
;

loop_
_space_group_symop_operation_xyz
'x, y, z'
'-x+1/2, -y, z+1/2'
'x+1/2, -y+1/2, -z'
'-x, y+1/2, -z+1/2'

loop_
_atom_site_label
_atom_site_type_symbol
_atom_site_fract_x
_atom_site_fract_y
_atom_site_fract_z
_atom_site_U_iso_or_equiv
_atom_site_adp_type
_atom_site_occupancy
_atom_site_site_symmetry_order
_atom_site_calc_flag
_atom_site_refinement_flags_posn
C1 C -0.3466(6) -0.5730(5) -0.7456(3) 0.0211(11) Uani 1 1 d .
H1A H -0.4684 -0.5962 -0.7682 0.025 Uiso 1 1 calc R
H1B H -0.2516 -0.5797 -0.7877 0.025 Uiso 1 1 calc R
C2 C -0.3528(6) -0.4378(5) -0.7122(3) 0.0197(11) Uani 1 1 d .
H2A H -0.3796 -0.3774 -0.7550 0.024 Uiso 1 1 calc R
H2B H -0.4499 -0.4303 -0.6711 0.024 Uiso 1 1 calc R
C3 C -0.1517(6) -0.3062(5) -0.6194(3) 0.0212(11) Uani 1 1 d .
H3A H -0.2537 -0.3109 -0.5803 0.025 Uiso 1 1 calc R
H3B H -0.1607 -0.2257 -0.6478 0.025 Uiso 1 1 calc R
C4 C 0.0387(7) -0.3175(5) -0.5773(3) 0.0211(11) Uani 1 1 d .
H4A H 0.1398 -0.3011 -0.6156 0.025 Uiso 1 1 calc R
H4B H 0.0472 -0.2552 -0.5343 0.025 Uiso 1 1 calc R
C5 C -0.0122(6) -0.4630(4) -0.4606(3) 0.0164(11) Uani 1 1 d .
H5A H -0.1376 -0.4265 -0.4555 0.020 Uiso 1 1 calc R
H5B H 0.0713 -0.4206 -0.4227 0.020 Uiso 1 1 calc R
C6 C -0.0180(6) -0.6052(4) -0.4434(3) 0.0163(11) Uani 1 1 d .
H6A H 0.1095 -0.6392 -0.4418 0.020 Uiso 1 1 calc R
H6B H -0.0768 -0.6205 -0.3913 0.020 Uiso 1 1 calc R
Cl1 Cl 0.18942(15) -0.66285(12) -0.67956(7) 0.0204(3) Uani 1 1 d .
Cu1 Cu -0.09168(7) -0.57096(6) -0.61229(3) 0.01405(15) Uani 1 1 d .
N1 N -0.2985(5) -0.6574(4) -0.6769(2) 0.0176(9) Uani 1 1 d .
H1C H -0.2548 -0.7392 -0.6966 0.021 Uiso 1 1 calc R
H1D H -0.4090 -0.6712 -0.6433 0.021 Uiso 1 1 calc R
N2 N -0.1635(5) -0.4137(4) -0.6772(2) 0.0154(8) Uani 1 1 d .
H2 H -0.0716 -0.4011 -0.7208 0.019 Uiso 1 1 calc R
N3 N 0.0584(5) -0.4472(4) -0.5437(2) 0.0157(9) Uani 1 1 d .
H3 H 0.1922 -0.4716 -0.5453 0.019 Uiso 1 1 calc R
N4 N -0.1272(5) -0.6685(4) -0.5073(2) 0.0143(8) Uani 1 1 d .
H4C H -0.2602 -0.6704 -0.4929 0.017 Uiso 1 1 calc R
H4D H -0.0838 -0.7554 -0.5139 0.017 Uiso 1 1 calc R
Cl2 Cl -0.51937(14) -0.51640(11) -0.47876(8) 0.0229(3) Uani 1 1 d .
H1E H -0.131(9) -0.941(7) -0.658(4) 0.07(3) Uiso 1 1 d .
H1F H -0.184(7) -0.978(5) -0.728(3) 0.017(17) Uiso 1 1 d .
O1 O -0.1646(6) -0.9247(4) -0.7027(3) 0.0294(9) Uani 1 1 d .

loop_
_atom_site_aniso_label
_atom_site_aniso_U_11
_atom_site_aniso_U_22
_atom_site_aniso_U_33
_atom_site_aniso_U_23
_atom_site_aniso_U_13
_atom_site_aniso_U_12
C1 0.021(2) 0.028(3) 0.014(2) 0.004(3) -0.0044(19) 0.000(2)
C2 0.018(2) 0.026(3) 0.015(2) 0.004(3) -0.0001(18) 0.002(2)
C3 0.032(2) 0.014(2) 0.019(2) 0.003(2) 0.000(2) 0.008(2)
C4 0.030(2) 0.013(3) 0.019(2) 0.003(2) -0.002(2) -0.002(2)
C5 0.019(2) 0.017(3) 0.013(2) -0.004(2) -0.0004(19) 0.001(2)
C6 0.018(2) 0.018(3) 0.012(2) 0.004(2) -0.0040(19) 0.002(2)
Cl1 0.0206(5) 0.0200(7) 0.0207(6) -0.0014(6) 0.0030(5) 0.0041(5)
Cu1 0.0166(3) 0.0119(3) 0.0136(3) 0.0000(3) -0.0013(3) 0.0003(3)
N1 0.0192(19) 0.017(2) 0.016(2) 0.0011(19) 0.0005(18) 0.0002(18)
N2 0.0165(17) 0.016(2) 0.0134(18) -0.0009(19) -0.0001(15) -0.0002(18)
N3 0.0161(17) 0.013(2) 0.018(2) 0.0009(18) -0.0017(15) 0.0039(18)
N4 0.0125(17) 0.013(2) 0.018(2) 0.0007(18) -0.0007(15) -0.0012(16)
Cl2 0.0152(5) 0.0177(6) 0.0356(7) -0.0007(6) -0.0014(5) 0.0005(5)
O1 0.040(2) 0.024(2) 0.024(2) -0.006(2) 0.0016(19) -0.003(2)

loop_
_atom_type_symbol
_atom_type_description
_atom_type_scat_dispersion_real
_atom_type_scat_dispersion_imag
_atom_type_scat_source
C C 0.0033 0.0016 'International Tables Vol C Tables 4.2.6.8 and 6.1.1.4'
H H 0.0000 0.0000 'International Tables Vol C Tables 4.2.6.8 and 6.1.1.4'
Cl Cl 0.1484 0.1585 'International Tables Vol C Tables 4.2.6.8 and 6.1.1.4'
Cu Cu 0.3201 1.2651 'International Tables Vol C Tables 4.2.6.8 and 6.1.1.4'
N N 0.0061 0.0033 'International Tables Vol C Tables 4.2.6.8 and 6.1.1.4'
O O 0.0106 0.0060 'International Tables Vol C Tables 4.2.6.8 and 6.1.1.4'

loop_
_geom_angle_atom_site_label_1
_geom_angle_atom_site_label_2
_geom_angle_atom_site_label_3
_geom_angle
H1A C1 H1B 108.6
C2 C1 H1A 110.4
C2 C1 H1B 110.4
N1 C1 H1A 110.4
N1 C1 H1B 110.4
N1 C1 C2 106.6(4)
C1 C2 H2A 110.5
C1 C2 H2B 110.5
H2A C2 H2B 108.7
N2 C2 C1 106.0(4)
N2 C2 H2A 110.5
N2 C2 H2B 110.5
H3A C3 H3B 108.6
C4 C3 H3A 110.4
C4 C3 H3B 110.4
N2 C3 H3A 110.4
N2 C3 H3B 110.4
N2 C3 C4 106.6(4)
C3 C4 H4A 109.9
C3 C4 H4B 109.9
H4A C4 H4B 108.3
N3 C4 C3 109.1(4)
N3 C4 H4A 109.9
N3 C4 H4B 109.9
H5A C5 H5B 108.5
C6 C5 H5A 110.3
C6 C5 H5B 110.3
N3 C5 H5A 110.3
N3 C5 H5B 110.3
N3 C5 C6 107.2(4)
C5 C6 H6A 109.9
C5 C6 H6B 109.9
H6A C6 H6B 108.3
N4 C6 C5 108.9(4)
N4 C6 H6A 109.9
N4 C6 H6B 109.9
N1 Cu1 Cl1 99.60(11)
N1 Cu1 N2 84.60(16)
N1 Cu1 N3 163.99(15)
N1 Cu1 N4 97.79(15)
N2 Cu1 Cl1 106.25(11)
N3 Cu1 Cl1 94.72(10)
N3 Cu1 N2 84.54(15)
N3 Cu1 N4 84.82(15)
N4 Cu1 Cl1 106.67(11)
N4 Cu1 N2 146.08(15)
C1 N1 Cu1 107.6(3)
C1 N1 H1C 110.2
C1 N1 H1D 110.2
Cu1 N1 H1C 110.2
Cu1 N1 H1D 110.2
H1C N1 H1D 108.5
C2 N2 C3 115.7(4)
C2 N2 Cu1 107.0(3)
C2 N2 H2 109.5
C3 N2 Cu1 105.4(3)
C3 N2 H2 109.5
Cu1 N2 H2 109.5
C4 N3 Cu1 109.4(3)
C4 N3 H3 108.8
C5 N3 C4 115.0(4)
C5 N3 Cu1 105.9(3)
C5 N3 H3 108.8
Cu1 N3 H3 108.8
C6 N4 Cu1 108.8(3)
C6 N4 H4C 109.9
C6 N4 H4D 109.9
Cu1 N4 H4C 109.9
Cu1 N4 H4D 109.9
H4C N4 H4D 108.3
H1E O1 H1F 116(7)

loop_
_geom_bond_atom_site_label_1
_geom_bond_atom_site_label_2
_geom_bond_distance
C1 H1A 0.9700
C1 H1B 0.9700
C1 C2 1.525(7)
C1 N1 1.482(6)
C2 H2A 0.9700
C2 H2B 0.9700
C2 N2 1.480(5)
C3 H3A 0.9700
C3 H3B 0.9700
C3 C4 1.520(6)
C3 N2 1.483(6)
C4 H4A 0.9700
C4 H4B 0.9700
C4 N3 1.480(6)
C5 H5A 0.9700
C5 H5B 0.9700
C5 C6 1.523(6)
C5 N3 1.473(5)
C6 H6A 0.9700
C6 H6B 0.9700
C6 N4 1.470(5)
Cl1 Cu1 2.4741(12)
Cu1 N1 2.026(4)
Cu1 N2 2.035(4)
Cu1 N3 2.026(4)
Cu1 N4 2.033(4)
N1 H1C 0.9700
N1 H1D 0.9700
N2 H2 0.9800
N3 H3 0.9800
N4 H4C 0.9700
N4 H4D 0.9700
O1 H1E 0.80(7)
O1 H1F 0.71(5)

loop_
_geom_torsion_atom_site_label_1
_geom_torsion_atom_site_label_2
_geom_torsion_atom_site_label_3
_geom_torsion_atom_site_label_4
_geom_torsion
C1 C2 N2 C3 -161.8(4)
C1 C2 N2 Cu1 -44.7(4)
C2 C1 N1 Cu1 -42.4(4)
C3 C4 N3 C5 -89.9(4)
C3 C4 N3 Cu1 29.1(4)
C4 C3 N2 C2 167.4(4)
C4 C3 N2 Cu1 49.4(4)
C5 C6 N4 Cu1 31.5(4)
C6 C5 N3 C4 168.4(4)
C6 C5 N3 Cu1 47.6(4)
N1 C1 C2 N2 58.3(4)
N2 C3 C4 N3 -52.7(5)
N3 C5 C6 N4 -53.3(5)
